data_7116380
loop_
_publ_author_name
'Brandon R. Barnett'
'Curtis E. Moore'
'Arnold L. Rheingold'
'Joshua S. Figuero'

_publ_section_title
;
 Frustrated Lewis pair behavior of monomeric (boryl)iminomethanes accessed
 from isocyanide 1,1-hydroboration
;
_journal_name_full Chem.Commun.
_journal_page_first 541
_journal_paper_doi 10.1039/C4cc08037H
_journal_volume 51
_journal_year 2015
_chemical_formula_moiety 'C37 H50 B N O2'
_chemical_formula_sum 'C37 H50 B N O2'
_chemical_formula_weight 551.59
_chemical_name_common PinBIM
_space_group_crystal_system monoclinic
_space_group_IT_number 14
_space_group_name_Hall '-P 2yn'
_space_group_name_H-M_alt 'P 1 21/n 1'
_symmetry_space_group_name_Hall '-P 2yn'
_symmetry_space_group_name_H-M 'P 1 21/n 1'
_atom_sites_solution_hydrogens geom
_atom_sites_solution_primary direct
_atom_sites_solution_secondary difmap
_audit_creation_date 2014-10-07
_audit_creation_method
;
Olex2 1.2-beta
(compiled 2014.09.19 svn.r3010 for OlexSys, GUI svn.r4874)
;
_cell_angle_alpha 90
_cell_angle_beta 105.742(3)
_cell_angle_gamma 90
_cell_formula_units_Z 4
_cell_length_a 13.4374(11)
_cell_length_b 14.3288(13)
_cell_length_c 18.5873(14)
_cell_measurement_reflns_used 5075
_cell_measurement_temperature 100
_cell_measurement_theta_max 25.215
_cell_measurement_theta_min 2.277
_cell_volume 3444.6(5)
_computing_cell_refinement 'SAINT v8.34A (Bruker, 2013)'
_computing_data_collection 'APEX2 v2013.6-2 (Bruker, 2013)'
_computing_data_reduction 'SAINT v8.34A (Bruker, 2013)'
_computing_molecular_graphics 'Olex2 (Dolomanov et al., 2009)'
_computing_publication_material 'Olex2 (Dolomanov et al., 2009)'
_computing_structure_refinement 'ShelXL (Sheldrick, 2008)'
_computing_structure_solution 'ShelXT (Sheldrick, 2008)'
_diffrn_ambient_temperature 100
_diffrn_detector 'Bruker APEX-II CCD'
_diffrn_detector_area_resol_mean 7.9
_diffrn_detector_type 'CCD Area Detector'
_diffrn_measured_fraction_theta_full 0.961
_diffrn_measured_fraction_theta_max 0.953
_diffrn_measurement_device 'Kappa Four-Circle Diffractometer'
_diffrn_measurement_device_type 'Bruker APEX II TXS'
_diffrn_measurement_method '\w and \f scans'
_diffrn_radiation_monochromator 'Double Bounce Multilayer Mirrors'
_diffrn_radiation_probe x-ray
_diffrn_radiation_type MoK\a
_diffrn_radiation_wavelength 0.71073
_diffrn_reflns_av_R_equivalents 0.0297
_diffrn_reflns_av_unetI/netI 0.0397
_diffrn_reflns_Laue_measured_fraction_full 0.961
_diffrn_reflns_Laue_measured_fraction_max 0.953
_diffrn_reflns_limit_h_max 15
_diffrn_reflns_limit_h_min -16
_diffrn_reflns_limit_k_max 17
_diffrn_reflns_limit_k_min -14
_diffrn_reflns_limit_l_max 22
_diffrn_reflns_limit_l_min -22
_diffrn_reflns_number 16079
_diffrn_reflns_point_group_measured_fraction_full 0.961
_diffrn_reflns_point_group_measured_fraction_max 0.953
_diffrn_reflns_theta_full 25.000
_diffrn_reflns_theta_max 25.465
_diffrn_reflns_theta_min 1.674
_diffrn_source 'Micro Focus Rotating Anode'
_diffrn_source_type 'Bruker TXS'
_diffrn_standards_number 0
_exptl_absorpt_coefficient_mu 0.064
_exptl_absorpt_correction_T_max 0.7452
_exptl_absorpt_correction_T_min 0.6302
_exptl_absorpt_correction_type multi-scan
_exptl_absorpt_process_details
;
SADABS-2014/2 (Bruker,2014) was used for absorption correction.
wR2(int) was 0.0922 before and 0.0375 after correction.
The Ratio of minimum to maximum transmission is 0.8457.
The \l/2 correction factor is 0.00150.
;
_exptl_crystal_colour 'Light Yellow'
_exptl_crystal_colour_modifier light
_exptl_crystal_colour_primary yellow
_exptl_crystal_density_diffrn 1.064
_exptl_crystal_description Block
_exptl_crystal_F_000 1200
_exptl_crystal_size_max 0.213
_exptl_crystal_size_mid 0.207
_exptl_crystal_size_min 0.155
_refine_diff_density_max 0.172
_refine_diff_density_min -0.210
_refine_diff_density_rms 0.037
_refine_ls_extinction_method none
_refine_ls_goodness_of_fit_ref 1.019
_refine_ls_hydrogen_treatment constr
_refine_ls_matrix_type full
_refine_ls_number_parameters 382
_refine_ls_number_reflns 6102
_refine_ls_number_restraints 0
_refine_ls_restrained_S_all 1.019
_refine_ls_R_factor_all 0.0595
_refine_ls_R_factor_gt 0.0382
_refine_ls_shift/su_max 0.000
_refine_ls_shift/su_mean 0.000
_refine_ls_structure_factor_coef Fsqd
_refine_ls_weighting_details 'w=1/[\s^2^(Fo^2^)+(0.0474P)^2^+0.8531P] where P=(Fo^2^+2Fc^2^)/3'
_refine_ls_weighting_scheme calc
_refine_ls_wR_factor_gt 0.0944
_refine_ls_wR_factor_ref 0.1042
_reflns_Friedel_coverage 0.000
_reflns_number_gt 4557
_reflns_number_total 6102
_reflns_threshold_expression 'I > 2\s(I)'
_cod_data_source_file c4cc08037h2.cif
_cod_data_source_block JFig1030
_cod_depositor_comments
;
The following automatic conversions were performed:

'_diffrn_radiation_probe' value 'X-ray' changed to 'x-ray' according
to the built-in table from CIF Core dictionary named 'cif_core.dic'
version 2.4.1 from 2010-06-29.

'_exptl_crystal_colour_modifier'
value 'Light' changed to 'light' according to the built-in table from
CIF Core dictionary named 'cif_core.dic' version 2.4.1 from
2010-06-29.

'_exptl_crystal_colour_primary' value 'Yellow' changed
to 'yellow' according to the built-in table from CIF Core dictionary
named 'cif_core.dic' version 2.4.1 from 2010-06-29.

Automatic conversion script
Id: cif_fix_values 2827 2014-09-09 07:05:25Z andrius 
;
_cod_database_code 7116380
_shelx_space_group_comment
;
The symmetry employed for this shelxl refinement is uniquely defined
by the following loop, which should always be used as a source of
symmetry information in preference to the above space-group names.
They are only intended as comments.
;
_shelx_estimated_absorpt_t_max 0.990
_shelx_estimated_absorpt_t_min 0.987
_olex2_refinement_description
;
1. Fixed Uiso
 At 1.2 times of:
  All C(H) groups
 At 1.5 times of:
  All C(H,H,H) groups
2.a Ternary CH refined with riding coordinates:
 C14(H14), C17(H17), C26(H26), C29(H29)
2.b Aromatic/amide H refined with riding coordinates:
 C1(H1), C4(H4), C5(H5), C6(H6), C10(H10), C11(H11), C12(H12), C22(H22),
 C23(H23), C24(H24)
2.c Idealised Me refined as rotating group:
 C15(H15A,H15B,H15C), C16(H16A,H16B,H16C), C18(H18A,H18B,H18C), C19(H19A,H19B,
 H19C), C27(H27A,H27B,H27C), C28(H28A,H28B,H28C), C30(H30A,H30B,H30C), C31(H31A,
 H31B,H31C), C32(H32A,H32B,H32C), C35(H35A,H35B,H35C), C36(H36A,H36B,H36C),
 C37(H37A,H37B,H37C)
;
_shelx_shelxl_version_number 2014/7
_olex2_submission_special_instructions 'No special instructions were received'

loop_
_space_group_symop_operation_xyz
'x, y, z'
'-x+1/2, y+1/2, -z+1/2'
'-x, -y, -z'
'x-1/2, -y-1/2, z-1/2'

loop_
_atom_site_label
_atom_site_type_symbol
_atom_site_fract_x
_atom_site_fract_y
_atom_site_fract_z
_atom_site_U_iso_or_equiv
_atom_site_adp_type
_atom_site_occupancy
_atom_site_site_symmetry_order
_atom_site_calc_flag
_atom_site_refinement_flags_posn
O1 O 0.46051(8) 0.35979(8) 0.20608(6) 0.0320(3) Uani 1 1 d .
O2 O 0.38883(7) 0.48607(7) 0.24759(5) 0.0213(2) Uani 1 1 d .
N1 N 0.59363(8) 0.56908(9) 0.30213(6) 0.0180(3) Uani 1 1 d .
C1 C 0.58481(11) 0.49188(11) 0.26687(8) 0.0224(3) Uani 1 1 d .
H1 H 0.6435 0.4635 0.2568 0.027 Uiso 1 1 calc R
C2 C 0.69019(10) 0.61630(10) 0.32121(7) 0.0160(3) Uani 1 1 d .
C3 C 0.74050(10) 0.62903(10) 0.39712(7) 0.0172(3) Uani 1 1 d .
C4 C 0.83316(10) 0.67830(10) 0.41631(8) 0.0210(3) Uani 1 1 d .
H4 H 0.8697 0.6851 0.4675 0.025 Uiso 1 1 calc R
C5 C 0.87314(11) 0.71774(11) 0.36178(8) 0.0230(3) Uani 1 1 d .
H5 H 0.9363 0.7516 0.3757 0.028 Uiso 1 1 calc R
C6 C 0.82068(10) 0.70755(10) 0.28713(8) 0.0205(3) Uani 1 1 d .
H6 H 0.8474 0.7362 0.2502 0.025 Uiso 1 1 calc R
C7 C 0.72923(10) 0.65600(10) 0.26492(8) 0.0174(3) Uani 1 1 d .
C8 C 0.69430(10) 0.59065(10) 0.45627(7) 0.0179(3) Uani 1 1 d .
C9 C 0.71557(10) 0.49882(11) 0.48217(8) 0.0208(3) Uani 1 1 d .
C10 C 0.67396(11) 0.46678(11) 0.53890(8) 0.0245(3) Uani 1 1 d .
H10 H 0.6898 0.4055 0.5581 0.029 Uiso 1 1 calc R
C11 C 0.61024(12) 0.52268(12) 0.56755(8) 0.0271(4) Uani 1 1 d .
H11 H 0.5820 0.4996 0.6057 0.032 Uiso 1 1 calc R
C12 C 0.58781(11) 0.61208(11) 0.54061(8) 0.0248(3) Uani 1 1 d .
H12 H 0.5431 0.6499 0.5601 0.030 Uiso 1 1 calc R
C13 C 0.62936(10) 0.64824(10) 0.48533(8) 0.0202(3) Uani 1 1 d .
C14 C 0.78363(11) 0.43389(11) 0.45165(8) 0.0257(3) Uani 1 1 d .
H14 H 0.7969 0.4645 0.4068 0.031 Uiso 1 1 calc R
C15 C 0.88790(12) 0.41973(12) 0.50915(9) 0.0341(4) Uani 1 1 d .
H15A H 0.9237 0.4798 0.5200 0.051 Uiso 1 1 calc GR
H15B H 0.9300 0.3763 0.4891 0.051 Uiso 1 1 calc GR
H15C H 0.8768 0.3940 0.5552 0.051 Uiso 1 1 calc GR
C16 C 0.73093(12) 0.34019(11) 0.42672(9) 0.0315(4) Uani 1 1 d .
H16A H 0.7198 0.3074 0.4701 0.047 Uiso 1 1 calc GR
H16B H 0.7750 0.3022 0.4040 0.047 Uiso 1 1 calc GR
H16C H 0.6642 0.3510 0.3900 0.047 Uiso 1 1 calc GR
C17 C 0.60097(11) 0.74645(11) 0.45668(8) 0.0240(3) Uani 1 1 d .
H17 H 0.6393 0.7601 0.4187 0.029 Uiso 1 1 calc R
C18 C 0.63359(15) 0.81876(13) 0.51839(10) 0.0427(5) Uani 1 1 d .
H18A H 0.5971 0.8072 0.5566 0.064 Uiso 1 1 calc GR
H18B H 0.6163 0.8813 0.4973 0.064 Uiso 1 1 calc GR
H18C H 0.7083 0.8144 0.5410 0.064 Uiso 1 1 calc GR
C19 C 0.48612(13) 0.75389(14) 0.41785(11) 0.0425(5) Uani 1 1 d .
H19A H 0.4672 0.7072 0.3779 0.064 Uiso 1 1 calc GR
H19B H 0.4706 0.8164 0.3964 0.064 Uiso 1 1 calc GR
H19C H 0.4465 0.7428 0.4542 0.064 Uiso 1 1 calc GR
C20 C 0.67309(10) 0.64401(10) 0.18359(8) 0.0179(3) Uani 1 1 d .
C21 C 0.57728(11) 0.68915(10) 0.15333(8) 0.0207(3) Uani 1 1 d .
C22 C 0.52553(12) 0.67387(12) 0.07854(8) 0.0275(4) Uani 1 1 d .
H22 H 0.4606 0.7031 0.0579 0.033 Uiso 1 1 calc R
C23 C 0.56658(13) 0.61712(12) 0.03358(8) 0.0316(4) Uani 1 1 d .
H23 H 0.5302 0.6076 -0.0173 0.038 Uiso 1 1 calc R
C24 C 0.66068(12) 0.57454(11) 0.06325(8) 0.0286(4) Uani 1 1 d .
H24 H 0.6890 0.5361 0.0321 0.034 Uiso 1 1 calc R
C25 C 0.71533(11) 0.58656(10) 0.13796(8) 0.0218(3) Uani 1 1 d .
C26 C 0.52904(11) 0.75482(11) 0.19860(8) 0.0228(3) Uani 1 1 d .
H26 H 0.5727 0.7531 0.2515 0.027 Uiso 1 1 calc R
C27 C 0.52830(13) 0.85527(12) 0.17061(9) 0.0336(4) Uani 1 1 d .
H27A H 0.5992 0.8748 0.1735 0.050 Uiso 1 1 calc GR
H27B H 0.4992 0.8965 0.2017 0.050 Uiso 1 1 calc GR
H27C H 0.4861 0.8589 0.1186 0.050 Uiso 1 1 calc GR
C28 C 0.41971(11) 0.72423(12) 0.19810(10) 0.0331(4) Uani 1 1 d .
H28A H 0.3739 0.7300 0.1474 0.050 Uiso 1 1 calc GR
H28B H 0.3942 0.7640 0.2321 0.050 Uiso 1 1 calc GR
H28C H 0.4211 0.6591 0.2145 0.050 Uiso 1 1 calc GR
C29 C 0.81836(12) 0.53623(11) 0.16691(9) 0.0274(4) Uani 1 1 d .
H29 H 0.8416 0.5446 0.2224 0.033 Uiso 1 1 calc R
C30 C 0.90108(13) 0.57923(14) 0.13377(11) 0.0424(5) Uani 1 1 d .
H30A H 0.8803 0.5714 0.0794 0.064 Uiso 1 1 calc GR
H30B H 0.9674 0.5478 0.1549 0.064 Uiso 1 1 calc GR
H30C H 0.9082 0.6459 0.1460 0.064 Uiso 1 1 calc GR
C31 C 0.80815(14) 0.43160(12) 0.15078(10) 0.0380(4) Uani 1 1 d .
H31A H 0.7592 0.4044 0.1756 0.057 Uiso 1 1 calc GR
H31B H 0.8758 0.4017 0.1697 0.057 Uiso 1 1 calc GR
H31C H 0.7829 0.4215 0.0967 0.057 Uiso 1 1 calc GR
C32 C 0.26735(13) 0.48119(15) 0.12770(9) 0.0427(5) Uani 1 1 d .
H32A H 0.2479 0.5456 0.1354 0.064 Uiso 1 1 calc GR
H32B H 0.2078 0.4485 0.0954 0.064 Uiso 1 1 calc GR
H32C H 0.3242 0.4814 0.1040 0.064 Uiso 1 1 calc GR
C33 C 0.30170(11) 0.43162(11) 0.20256(8) 0.0234(3) Uani 1 1 d .
C34 C 0.35193(11) 0.33470(12) 0.19881(9) 0.0276(4) Uani 1 1 d .
C35 C 0.31139(14) 0.28233(15) 0.12609(11) 0.0475(5) Uani 1 1 d .
H35A H 0.3234 0.3194 0.0849 0.071 Uiso 1 1 calc GR
H35B H 0.2371 0.2712 0.1173 0.071 Uiso 1 1 calc GR
H35C H 0.3475 0.2224 0.1289 0.071 Uiso 1 1 calc GR
C36 C 0.21576(11) 0.43367(12) 0.24106(9) 0.0295(4) Uani 1 1 d .
H36A H 0.2410 0.4075 0.2915 0.044 Uiso 1 1 calc GR
H36B H 0.1572 0.3965 0.2123 0.044 Uiso 1 1 calc GR
H36C H 0.1934 0.4983 0.2444 0.044 Uiso 1 1 calc GR
C37 C 0.35285(13) 0.27182(12) 0.26448(10) 0.0379(4) Uani 1 1 d .
H37A H 0.3991 0.2188 0.2649 0.057 Uiso 1 1 calc GR
H37B H 0.2827 0.2488 0.2600 0.057 Uiso 1 1 calc GR
H37C H 0.3773 0.3071 0.3111 0.057 Uiso 1 1 calc GR
B1 B 0.47579(12) 0.44426(12) 0.24022(9) 0.0213(4) Uani 1 1 d .

loop_
_atom_site_aniso_label
_atom_site_aniso_U_11
_atom_site_aniso_U_22
_atom_site_aniso_U_33
_atom_site_aniso_U_23
_atom_site_aniso_U_13
_atom_site_aniso_U_12
O1 0.0197(5) 0.0338(7) 0.0461(7) -0.0178(6) 0.0149(5) -0.0101(5)
O2 0.0185(5) 0.0231(6) 0.0219(5) -0.0032(5) 0.0050(4) -0.0061(4)
N1 0.0173(6) 0.0213(7) 0.0149(6) 0.0016(5) 0.0034(5) -0.0036(5)
C1 0.0204(7) 0.0244(9) 0.0234(7) 0.0006(7) 0.0075(6) -0.0017(6)
C2 0.0144(6) 0.0139(7) 0.0198(7) 0.0001(6) 0.0048(5) 0.0012(5)
C3 0.0170(7) 0.0158(7) 0.0183(7) 0.0005(6) 0.0038(6) 0.0021(6)
C4 0.0185(7) 0.0217(8) 0.0204(7) -0.0020(7) 0.0013(6) -0.0013(6)
C5 0.0166(7) 0.0242(9) 0.0275(8) -0.0026(7) 0.0045(6) -0.0053(6)
C6 0.0193(7) 0.0195(8) 0.0247(8) 0.0012(7) 0.0092(6) -0.0012(6)
C7 0.0170(7) 0.0166(8) 0.0195(7) 0.0009(6) 0.0063(6) 0.0031(6)
C8 0.0172(7) 0.0209(8) 0.0131(6) -0.0012(6) 0.0001(5) -0.0038(6)
C9 0.0213(7) 0.0228(8) 0.0169(7) 0.0002(6) 0.0028(6) -0.0013(6)
C10 0.0300(8) 0.0225(8) 0.0210(7) 0.0037(7) 0.0066(6) -0.0004(7)
C11 0.0321(8) 0.0338(10) 0.0169(7) 0.0004(7) 0.0093(6) -0.0045(7)
C12 0.0276(8) 0.0281(9) 0.0202(7) -0.0046(7) 0.0089(6) 0.0002(7)
C13 0.0196(7) 0.0237(8) 0.0160(7) -0.0026(6) 0.0024(6) -0.0025(6)
C14 0.0306(8) 0.0234(8) 0.0260(8) 0.0048(7) 0.0129(7) 0.0031(7)
C15 0.0282(8) 0.0334(10) 0.0423(10) 0.0073(8) 0.0120(7) 0.0038(7)
C16 0.0369(9) 0.0252(9) 0.0337(9) -0.0017(8) 0.0117(7) 0.0042(7)
C17 0.0250(8) 0.0244(9) 0.0241(8) 0.0010(7) 0.0091(6) 0.0023(6)
C18 0.0624(12) 0.0246(10) 0.0379(10) -0.0024(8) 0.0082(9) 0.0033(9)
C19 0.0332(9) 0.0397(11) 0.0494(11) 0.0143(9) 0.0024(8) 0.0049(8)
C20 0.0197(7) 0.0163(7) 0.0187(7) 0.0028(6) 0.0067(6) -0.0022(6)
C21 0.0225(7) 0.0194(8) 0.0205(7) 0.0042(7) 0.0064(6) -0.0020(6)
C22 0.0259(8) 0.0290(9) 0.0241(8) 0.0054(7) 0.0012(6) 0.0026(7)
C23 0.0418(10) 0.0323(10) 0.0169(8) 0.0006(7) 0.0017(7) 0.0003(8)
C24 0.0400(9) 0.0265(9) 0.0212(8) 0.0001(7) 0.0115(7) 0.0026(7)
C25 0.0269(8) 0.0185(8) 0.0218(7) 0.0034(6) 0.0095(6) 0.0000(6)
C26 0.0208(7) 0.0226(8) 0.0244(8) 0.0013(7) 0.0051(6) 0.0033(6)
C27 0.0414(10) 0.0252(9) 0.0352(9) 0.0017(8) 0.0121(8) 0.0034(7)
C28 0.0229(8) 0.0333(10) 0.0442(10) -0.0012(8) 0.0108(7) 0.0036(7)
C29 0.0313(8) 0.0278(9) 0.0247(8) -0.0002(7) 0.0106(7) 0.0076(7)
C30 0.0340(10) 0.0449(12) 0.0533(11) 0.0005(10) 0.0207(9) 0.0055(8)
C31 0.0485(10) 0.0288(10) 0.0386(10) 0.0000(8) 0.0152(8) 0.0129(8)
C32 0.0349(10) 0.0564(13) 0.0292(9) 0.0085(9) -0.0041(7) -0.0129(9)
C33 0.0197(7) 0.0272(9) 0.0213(7) -0.0037(7) 0.0023(6) -0.0079(6)
C34 0.0179(7) 0.0309(9) 0.0353(9) -0.0123(8) 0.0096(7) -0.0095(7)
C35 0.0364(10) 0.0554(13) 0.0545(12) -0.0338(10) 0.0190(9) -0.0211(9)
C36 0.0212(8) 0.0292(9) 0.0389(9) -0.0052(8) 0.0095(7) -0.0034(7)
C37 0.0286(9) 0.0243(9) 0.0599(12) 0.0037(9) 0.0107(8) -0.0030(7)
B1 0.0226(8) 0.0246(10) 0.0182(8) -0.0015(7) 0.0081(7) -0.0041(7)

loop_
_atom_type_symbol
_atom_type_description
_atom_type_scat_dispersion_real
_atom_type_scat_dispersion_imag
_atom_type_scat_source
C C 0.0033 0.0016 'International Tables Vol C Tables 4.2.6.8 and 6.1.1.4'
H H 0.0000 0.0000 'International Tables Vol C Tables 4.2.6.8 and 6.1.1.4'
B B 0.0013 0.0007 'International Tables Vol C Tables 4.2.6.8 and 6.1.1.4'
N N 0.0061 0.0033 'International Tables Vol C Tables 4.2.6.8 and 6.1.1.4'
O O 0.0106 0.0060 'International Tables Vol C Tables 4.2.6.8 and 6.1.1.4'

loop_
_geom_angle_atom_site_label_1
_geom_angle_atom_site_label_2
_geom_angle_atom_site_label_3
_geom_angle
B1 O1 C34 106.33(11)
B1 O2 C33 106.53(11)
C1 N1 C2 119.53(12)
N1 C1 H1 120.4
N1 C1 B1 119.22(13)
B1 C1 H1 120.4
C3 C2 N1 118.16(11)
C3 C2 C7 121.28(12)
C7 C2 N1 120.34(12)
C2 C3 C8 120.38(12)
C4 C3 C2 118.56(12)
C4 C3 C8 121.06(12)
C3 C4 H4 119.5
C5 C4 C3 121.05(13)
C5 C4 H4 119.5
C4 C5 H5 120.1
C6 C5 C4 119.75(13)
C6 C5 H5 120.1
C5 C6 H6 119.3
C5 C6 C7 121.35(13)
C7 C6 H6 119.3
C2 C7 C20 120.85(12)
C6 C7 C2 117.93(12)
C6 C7 C20 121.21(12)
C9 C8 C3 120.46(12)
C9 C8 C13 120.44(12)
C13 C8 C3 119.10(13)
C8 C9 C14 122.24(12)
C10 C9 C8 118.72(13)
C10 C9 C14 119.03(13)
C9 C10 H10 119.4
C11 C10 C9 121.14(15)
C11 C10 H10 119.4
C10 C11 H11 120.1
C12 C11 C10 119.76(13)
C12 C11 H11 120.1
C11 C12 H12 119.3
C11 C12 C13 121.38(14)
C13 C12 H12 119.3
C8 C13 C17 122.09(12)
C12 C13 C8 118.52(14)
C12 C13 C17 119.37(13)
C9 C14 H14 107.7
C9 C14 C15 110.55(13)
C9 C14 C16 112.00(12)
C15 C14 H14 107.7
C15 C14 C16 110.90(13)
C16 C14 H14 107.7
C14 C15 H15A 109.5
C14 C15 H15B 109.5
C14 C15 H15C 109.5
H15A C15 H15B 109.5
H15A C15 H15C 109.5
H15B C15 H15C 109.5
C14 C16 H16A 109.5
C14 C16 H16B 109.5
C14 C16 H16C 109.5
H16A C16 H16B 109.5
H16A C16 H16C 109.5
H16B C16 H16C 109.5
C13 C17 H17 107.6
C13 C17 C18 111.98(13)
C13 C17 C19 110.98(13)
C18 C17 H17 107.6
C18 C17 C19 111.01(14)
C19 C17 H17 107.6
C17 C18 H18A 109.5
C17 C18 H18B 109.5
C17 C18 H18C 109.5
H18A C18 H18B 109.5
H18A C18 H18C 109.5
H18B C18 H18C 109.5
C17 C19 H19A 109.5
C17 C19 H19B 109.5
C17 C19 H19C 109.5
H19A C19 H19B 109.5
H19A C19 H19C 109.5
H19B C19 H19C 109.5
C21 C20 C7 120.11(12)
C25 C20 C7 119.87(12)
C25 C20 C21 120.02(13)
C20 C21 C26 122.82(12)
C22 C21 C20 118.65(13)
C22 C21 C26 118.52(13)
C21 C22 H22 119.3
C23 C22 C21 121.49(14)
C23 C22 H22 119.3
C22 C23 H23 120.3
C24 C23 C22 119.45(14)
C24 C23 H23 120.3
C23 C24 H24 119.3
C23 C24 C25 121.50(14)
C25 C24 H24 119.3
C20 C25 C29 122.70(13)
C24 C25 C20 118.88(13)
C24 C25 C29 118.41(13)
C21 C26 H26 107.8
C21 C26 C27 111.02(12)
C21 C26 C28 111.84(13)
C27 C26 H26 107.8
C27 C26 C28 110.47(13)
C28 C26 H26 107.8
C26 C27 H27A 109.5
C26 C27 H27B 109.5
C26 C27 H27C 109.5
H27A C27 H27B 109.5
H27A C27 H27C 109.5
H27B C27 H27C 109.5
C26 C28 H28A 109.5
C26 C28 H28B 109.5
C26 C28 H28C 109.5
H28A C28 H28B 109.5
H28A C28 H28C 109.5
H28B C28 H28C 109.5
C25 C29 H29 107.9
C25 C29 C30 110.80(13)
C25 C29 C31 111.75(13)
C30 C29 H29 107.9
C31 C29 H29 107.9
C31 C29 C30 110.52(13)
C29 C30 H30A 109.5
C29 C30 H30B 109.5
C29 C30 H30C 109.5
H30A C30 H30B 109.5
H30A C30 H30C 109.5
H30B C30 H30C 109.5
C29 C31 H31A 109.5
C29 C31 H31B 109.5
C29 C31 H31C 109.5
H31A C31 H31B 109.5
H31A C31 H31C 109.5
H31B C31 H31C 109.5
H32A C32 H32B 109.5
H32A C32 H32C 109.5
H32B C32 H32C 109.5
C33 C32 H32A 109.5
C33 C32 H32B 109.5
C33 C32 H32C 109.5
O2 C33 C32 105.75(12)
O2 C33 C34 102.23(11)
O2 C33 C36 108.24(11)
C32 C33 C34 113.87(14)
C36 C33 C32 110.04(13)
C36 C33 C34 115.76(13)
O1 C34 C33 102.08(11)
O1 C34 C35 108.11(12)
O1 C34 C37 106.26(12)
C35 C34 C33 115.34(15)
C35 C34 C37 110.32(15)
C37 C34 C33 113.85(12)
C34 C35 H35A 109.5
C34 C35 H35B 109.5
C34 C35 H35C 109.5
H35A C35 H35B 109.5
H35A C35 H35C 109.5
H35B C35 H35C 109.5
C33 C36 H36A 109.5
C33 C36 H36B 109.5
C33 C36 H36C 109.5
H36A C36 H36B 109.5
H36A C36 H36C 109.5
H36B C36 H36C 109.5
C34 C37 H37A 109.5
C34 C37 H37B 109.5
C34 C37 H37C 109.5
H37A C37 H37B 109.5
H37A C37 H37C 109.5
H37B C37 H37C 109.5
O1 B1 C1 123.06(13)
O2 B1 O1 114.67(13)
O2 B1 C1 122.23(14)

loop_
_geom_bond_atom_site_label_1
_geom_bond_atom_site_label_2
_geom_bond_distance
O1 C34 1.4728(17)
O1 B1 1.356(2)
O2 C33 1.4657(17)
O2 B1 1.3528(19)
N1 C1 1.2748(19)
N1 C2 1.4204(17)
C1 H1 0.9500
C1 B1 1.570(2)
C2 C3 1.4013(19)
C2 C7 1.4111(18)
C3 C4 1.3910(19)
C3 C8 1.5057(18)
C4 H4 0.9500
C4 C5 1.389(2)
C5 H5 0.9500
C5 C6 1.383(2)
C6 H6 0.9500
C6 C7 1.3968(19)
C7 C20 1.5050(19)
C8 C9 1.404(2)
C8 C13 1.411(2)
C9 C10 1.3982(19)
C9 C14 1.518(2)
C10 H10 0.9500
C10 C11 1.381(2)
C11 H11 0.9500
C11 C12 1.379(2)
C12 H12 0.9500
C12 C13 1.395(2)
C13 C17 1.516(2)
C14 H14 1.0000
C14 C15 1.528(2)
C14 C16 1.530(2)
C15 H15A 0.9800
C15 H15B 0.9800
C15 H15C 0.9800
C16 H16A 0.9800
C16 H16B 0.9800
C16 H16C 0.9800
C17 H17 1.0000
C17 C18 1.519(2)
C17 C19 1.520(2)
C18 H18A 0.9800
C18 H18B 0.9800
C18 H18C 0.9800
C19 H19A 0.9800
C19 H19B 0.9800
C19 H19C 0.9800
C20 C21 1.414(2)
C20 C25 1.4072(19)
C21 C22 1.393(2)
C21 C26 1.520(2)
C22 H22 0.9500
C22 C23 1.384(2)
C23 H23 0.9500
C23 C24 1.377(2)
C24 H24 0.9500
C24 C25 1.394(2)
C25 C29 1.524(2)
C26 H26 1.0000
C26 C27 1.530(2)
C26 C28 1.531(2)
C27 H27A 0.9800
C27 H27B 0.9800
C27 H27C 0.9800
C28 H28A 0.9800
C28 H28B 0.9800
C28 H28C 0.9800
C29 H29 1.0000
C29 C30 1.538(2)
C29 C31 1.528(2)
C30 H30A 0.9800
C30 H30B 0.9800
C30 H30C 0.9800
C31 H31A 0.9800
C31 H31B 0.9800
C31 H31C 0.9800
C32 H32A 0.9800
C32 H32B 0.9800
C32 H32C 0.9800
C32 C33 1.518(2)
C33 C34 1.554(2)
C33 C36 1.5148(19)
C34 C35 1.512(2)
C34 C37 1.514(2)
C35 H35A 0.9800
C35 H35B 0.9800
C35 H35C 0.9800
C36 H36A 0.9800
C36 H36B 0.9800
C36 H36C 0.9800
C37 H37A 0.9800
C37 H37B 0.9800
C37 H37C 0.9800
